data_2232122
loop_
_publ_author_name
'Rybakov, Victor B.'
'Babaev, Eugene V.'

_publ_section_title
;
 1-Methyl-3-(4-chlorobenzoyl)imidazo[1,2-<i>a</i>]pyridin-1-ium-2-olate
;
_journal_coeditor_code YK2022
_journal_issue 10
_journal_name_full 'Acta Crystallographica Section E'
_journal_page_first o2814
_journal_paper_doi 10.1107/S1600536811039614
_journal_volume 67
_journal_year 2011
_chemical_formula_iupac 'C15 H11 Cl N2 O2'
_chemical_formula_moiety 'C15 H11 Cl N2 O2'
_chemical_formula_sum 'C15 H11 Cl N2 O2'
_chemical_formula_weight 286.71
_chemical_melting_point_gt 479
_chemical_melting_point_lt 481
_chemical_name_systematic
;
1-Methyl-3-(4-chlorobenzoyl)imidazo[1,2-<i>a</i>]pyridin-1-ium-2-olate
;
_space_group_IT_number 14
_symmetry_cell_setting monoclinic
_symmetry_space_group_name_Hall '-P 2ybc'
_symmetry_space_group_name_H-M 'P 1 21/c 1'
_atom_sites_solution_hydrogens geom
_atom_sites_solution_primary direct
_atom_sites_solution_secondary difmap
_cell_angle_alpha 90.00
_cell_angle_beta 102.38(2)
_cell_angle_gamma 90.00
_cell_formula_units_Z 4
_cell_length_a 8.190(8)
_cell_length_b 13.914(3)
_cell_length_c 11.675(4)
_cell_measurement_reflns_used 25
_cell_measurement_temperature 295(2)
_cell_measurement_theta_max 14.77
_cell_measurement_theta_min 13.02
_cell_volume 1299.5(14)
_computing_cell_refinement '<i>CAD-4 Software</i> (Enraf--Nonius, 1994)'
_computing_data_collection '<i>CAD-4 Software</i> (Enraf--Nonius, 1994)'
_computing_data_reduction '<i>XCAD4</i> (Harms & Wocadlo, 1995)'
_computing_molecular_graphics '<i>ORTEP-3</i> (Farrugia, 1997)'
_computing_publication_material '<i>WinGX</i> (Farrugia, 1999)'
_computing_structure_refinement '<i>SHELXL97</i> (Sheldrick, 2008)'
_computing_structure_solution '<i>SHELXS97</i> (Sheldrick, 2008)'
_diffrn_ambient_temperature 295(2)
_diffrn_measured_fraction_theta_full 1.000
_diffrn_measured_fraction_theta_max 1.000
_diffrn_measurement_device '\k-geometry diffractometer'
_diffrn_measurement_device_type 'Enraf--Nonius CAD-4'
_diffrn_measurement_method 'non-profiled \w'
_diffrn_radiation_monochromator graphite
_diffrn_radiation_source 'fine-focus sealed tube'
_diffrn_radiation_type MoK\a
_diffrn_radiation_wavelength 0.71073
_diffrn_reflns_av_R_equivalents 0.0419
_diffrn_reflns_av_sigmaI/netI 0.0554
_diffrn_reflns_limit_h_max 9
_diffrn_reflns_limit_h_min -10
_diffrn_reflns_limit_k_max 17
_diffrn_reflns_limit_k_min 0
_diffrn_reflns_limit_l_max 14
_diffrn_reflns_limit_l_min 0
_diffrn_reflns_number 2675
_diffrn_reflns_theta_full 25.97
_diffrn_reflns_theta_max 25.97
_diffrn_reflns_theta_min 2.31
_diffrn_standards_decay_% 2
_diffrn_standards_interval_count 200
_diffrn_standards_interval_time 60
_diffrn_standards_number 1
_exptl_absorpt_coefficient_mu 0.296
_exptl_absorpt_correction_type none
_exptl_crystal_colour green
_exptl_crystal_density_diffrn 1.465
_exptl_crystal_density_method 'not measured'
_exptl_crystal_description prism
_exptl_crystal_F_000 592
_exptl_crystal_size_max 0.30
_exptl_crystal_size_mid 0.30
_exptl_crystal_size_min 0.30
_refine_diff_density_max 0.147
_refine_diff_density_min -0.260
_refine_ls_extinction_method none
_refine_ls_goodness_of_fit_ref 0.941
_refine_ls_hydrogen_treatment constr
_refine_ls_matrix_type full
_refine_ls_number_parameters 182
_refine_ls_number_reflns 2546
_refine_ls_number_restraints 0
_refine_ls_restrained_S_all 0.941
_refine_ls_R_factor_all 0.0953
_refine_ls_R_factor_gt 0.0439
_refine_ls_shift/su_max 0.000
_refine_ls_shift/su_mean 0.000
_refine_ls_structure_factor_coef Fsqd
_refine_ls_weighting_details 'calc w=1/[\s^2^(Fo^2^)+(0.0433P)^2^] where P=(Fo^2^+2Fc^2^)/3'
_refine_ls_weighting_scheme calc
_refine_ls_wR_factor_gt 0.0871
_refine_ls_wR_factor_ref 0.1065
_reflns_number_gt 1486
_reflns_number_total 2546
_reflns_threshold_expression I>2\s(I)
_cod_data_source_file yk2022.cif
_cod_data_source_block I
_cod_original_sg_symbol_H-M 'P 21/c'
_cod_database_code 2232122
_cod_database_fobs_code 2232122

loop_
_symmetry_equiv_pos_as_xyz
'x, y, z'
'-x, y+1/2, -z+1/2'
'-x, -y, -z'
'x, -y-1/2, z-1/2'

loop_
_atom_site_type_symbol
_atom_site_label
_atom_site_fract_x
_atom_site_fract_y
_atom_site_fract_z
_atom_site_U_iso_or_equiv
_atom_site_adp_type
_atom_site_calc_flag
_atom_site_refinement_flags
_atom_site_occupancy
_atom_site_symmetry_multiplicity
N N1 0.0863(3) 0.54749(15) 0.22101(19) 0.0505(6) Uani d . 1 1
C C2 0.1226(3) 0.45544(18) 0.1820(2) 0.0449(6) Uani d . 1 1
O O2 0.0815(2) 0.38150(13) 0.22548(16) 0.0594(5) Uani d . 1 1
C C3 0.2076(3) 0.47398(16) 0.0895(2) 0.0424(6) Uani d . 1 1
N N4 0.2102(2) 0.57470(13) 0.07555(17) 0.0416(5) Uani d . 1 1
C C5 0.2755(3) 0.62878(19) -0.0013(2) 0.0521(7) Uani d . 1 1
H H5 0.3244 0.5997 -0.0574 0.063 Uiso calc R 1 1
C C6 0.2675(4) 0.7264(2) 0.0060(3) 0.0646(9) Uani d . 1 1
H H6 0.3118 0.7641 -0.0457 0.078 Uiso calc R 1 1
C C7 0.1947(4) 0.7704(2) 0.0887(3) 0.0690(9) Uani d . 1 1
H H7 0.1903 0.8371 0.0920 0.083 Uiso calc R 1 1
C C8 0.1292(4) 0.71635(19) 0.1653(3) 0.0609(8) Uani d . 1 1
H H8 0.0801 0.7453 0.2213 0.073 Uiso calc R 1 1
C C9 0.1377(3) 0.61773(18) 0.1577(2) 0.0469(6) Uani d . 1 1
C C11 -0.0063(4) 0.5623(2) 0.3124(3) 0.0725(9) Uani d . 1 1
H H11A 0.0696 0.5797 0.3840 0.109 Uiso calc R 1 1
H H11B -0.0636 0.5041 0.3240 0.109 Uiso calc R 1 1
H H11C -0.0863 0.6129 0.2895 0.109 Uiso calc R 1 1
C C30 0.2748(3) 0.40950(17) 0.0162(2) 0.0459(6) Uani d . 1 1
O O30 0.3115(3) 0.43543(13) -0.07607(15) 0.0659(6) Uani d . 1 1
C C31 0.3064(3) 0.30759(17) 0.0552(2) 0.0390(6) Uani d . 1 1
C C32 0.3762(3) 0.28280(17) 0.1699(2) 0.0451(6) Uani d . 1 1
H H32 0.3955 0.3304 0.2271 0.054 Uiso calc R 1 1
C C33 0.4177(3) 0.18918(18) 0.2012(2) 0.0463(6) Uani d . 1 1
H H33 0.4654 0.1733 0.2785 0.056 Uiso calc R 1 1
C C34 0.3869(3) 0.11962(17) 0.1154(2) 0.0450(6) Uani d . 1 1
Cl Cl34 0.43791(11) 0.00078(5) 0.15427(8) 0.0725(3) Uani d . 1 1
C C35 0.3144(3) 0.14142(17) 0.0010(2) 0.0478(7) Uani d . 1 1
H H35 0.2914 0.0931 -0.0552 0.057 Uiso calc R 1 1
C C36 0.2766(3) 0.23515(18) -0.0291(2) 0.0460(7) Uani d . 1 1
H H36 0.2305 0.2507 -0.1068 0.055 Uiso calc R 1 1

loop_
_atom_site_aniso_label
_atom_site_aniso_U_11
_atom_site_aniso_U_22
_atom_site_aniso_U_33
_atom_site_aniso_U_12
_atom_site_aniso_U_13
_atom_site_aniso_U_23
N1 0.0450(14) 0.0641(14) 0.0448(14) 0.0060(11) 0.0150(12) -0.0039(12)
C2 0.0378(16) 0.0555(15) 0.0389(15) 0.0004(12) 0.0023(13) -0.0033(13)
O2 0.0603(13) 0.0647(12) 0.0568(13) -0.0035(10) 0.0208(11) 0.0127(10)
C3 0.0415(15) 0.0452(13) 0.0396(15) 0.0000(11) 0.0071(13) 0.0030(11)
N4 0.0339(12) 0.0468(11) 0.0409(12) 0.0017(9) 0.0012(10) 0.0011(10)
C5 0.0418(17) 0.0627(17) 0.0506(17) 0.0017(13) 0.0071(14) 0.0112(14)
C6 0.050(2) 0.0561(17) 0.082(2) -0.0012(14) 0.0015(18) 0.0165(16)
C7 0.056(2) 0.0515(17) 0.089(3) 0.0079(15) -0.0079(19) -0.0010(18)
C8 0.0476(19) 0.0582(17) 0.072(2) 0.0084(14) 0.0022(17) -0.0111(16)
C9 0.0372(16) 0.0568(15) 0.0460(17) 0.0101(12) 0.0071(13) -0.0063(13)
C11 0.069(2) 0.098(2) 0.057(2) 0.0132(18) 0.0286(18) -0.0073(18)
C30 0.0430(16) 0.0554(16) 0.0382(16) -0.0002(12) 0.0060(13) 0.0004(12)
O30 0.0985(17) 0.0675(12) 0.0383(11) 0.0132(11) 0.0289(12) 0.0086(10)
C31 0.0336(14) 0.0519(14) 0.0291(14) 0.0011(11) 0.0012(11) -0.0001(11)
C32 0.0471(17) 0.0500(14) 0.0359(15) -0.0021(12) 0.0037(13) -0.0056(12)
C33 0.0409(16) 0.0557(15) 0.0392(15) 0.0044(12) 0.0019(12) 0.0035(13)
C34 0.0362(15) 0.0475(14) 0.0536(17) 0.0070(11) 0.0149(14) 0.0050(13)
Cl34 0.0791(6) 0.0543(4) 0.0870(7) 0.0176(4) 0.0246(5) 0.0101(4)
C35 0.0469(17) 0.0510(15) 0.0434(16) 0.0013(12) 0.0055(13) -0.0132(13)
C36 0.0412(16) 0.0596(16) 0.0343(15) 0.0038(12) 0.0016(13) -0.0043(12)

loop_
_atom_type_symbol
_atom_type_description
_atom_type_scat_dispersion_real
_atom_type_scat_dispersion_imag
_atom_type_scat_source
C C 0.0033 0.0016 'International Tables Vol C Tables 4.2.6.8 and 6.1.1.4'
H H 0.0000 0.0000 'International Tables Vol C Tables 4.2.6.8 and 6.1.1.4'
Cl Cl 0.1484 0.1585 'International Tables Vol C Tables 4.2.6.8 and 6.1.1.4'
N N 0.0061 0.0033 'International Tables Vol C Tables 4.2.6.8 and 6.1.1.4'
O O 0.0106 0.0060 'International Tables Vol C Tables 4.2.6.8 and 6.1.1.4'

loop_
_geom_angle_atom_site_label_1
_geom_angle_atom_site_label_2
_geom_angle_atom_site_label_3
_geom_angle
C5 N4 C9 120.6(2)
C5 N4 C3 129.8(2)
C9 N4 C3 109.5(2)
N4 C3 C2 106.7(2)
N4 C3 C30 122.5(2)
C2 C3 C30 130.7(2)
O2 C2 N1 122.1(2)
O2 C2 C3 133.4(2)
N1 C2 C3 104.5(2)
C9 N1 C2 111.7(2)
C9 N1 C11 125.1(2)
C2 N1 C11 123.1(2)
N1 C9 N4 107.5(2)
N1 C9 C8 131.5(3)
N4 C9 C8 121.0(3)
C7 C8 C9 118.4(3)
C7 C8 H8 120.8
C9 C8 H8 120.8
C8 C7 C6 120.2(3)
C8 C7 H7 119.9
C6 C7 H7 119.9
C5 C6 C7 121.3(3)
C5 C6 H6 119.4
C7 C6 H6 119.4
C6 C5 N4 118.5(3)
C6 C5 H5 120.7
N4 C5 H5 120.7
O30 C30 C3 122.5(2)
O30 C30 C31 119.0(2)
C3 C30 C31 118.5(2)
C32 C31 C36 118.5(2)
C32 C31 C30 122.7(2)
C36 C31 C30 118.6(2)
C33 C32 C31 121.4(2)
C33 C32 H32 119.3
C31 C32 H32 119.3
C32 C33 C34 118.4(2)
C32 C33 H33 120.8
C34 C33 H33 120.8
C35 C34 C33 121.7(2)
C35 C34 Cl34 119.5(2)
C33 C34 Cl34 118.8(2)
C36 C35 C34 119.1(2)
C36 C35 H35 120.4
C34 C35 H35 120.4
C35 C36 C31 120.8(2)
C35 C36 H36 119.6
C31 C36 H36 119.6
N1 C11 H11A 109.5
N1 C11 H11B 109.5
N1 C11 H11C 109.5
H11A C11 H11B 109.5
H11A C11 H11C 109.5
H11B C11 H11C 109.5

loop_
_geom_bond_atom_site_label_1
_geom_bond_atom_site_label_2
_geom_bond_distance
Cl34 C34 1.742(2)
N4 C5 1.365(3)
N4 C9 1.370(3)
N4 C3 1.412(3)
C2 C3 1.428(3)
C3 C30 1.429(3)
C2 O2 1.226(3)
C2 N1 1.412(3)
N1 C9 1.346(3)
N1 C11 1.450(3)
C9 C8 1.378(3)
C8 C7 1.364(4)
C8 H8 0.9300
C7 C6 1.382(4)
C7 H7 0.9300
C6 C5 1.364(4)
C6 H6 0.9300
C5 H5 0.9300
C30 O30 1.233(3)
C30 C31 1.495(3)
C31 C32 1.382(3)
C31 C36 1.393(3)
C32 C33 1.376(3)
C32 H32 0.9300
C33 C34 1.377(3)
C33 H33 0.9300
C34 C35 1.374(3)
C35 C36 1.369(3)
C35 H35 0.9300
C36 H36 0.9300
C11 H11A 0.9600
C11 H11B 0.9600
C11 H11C 0.9600

loop_
_geom_hbond_atom_site_label_D
_geom_hbond_atom_site_label_H
_geom_hbond_atom_site_label_A
_geom_hbond_site_symmetry_A
_geom_hbond_distance_DH
_geom_hbond_distance_HA
_geom_hbond_distance_DA
_geom_hbond_angle_DHA
C5 H5 O30 1_555 0.93 2.296 2.863(3) 118.83
C8 H8 O2 2_555 0.93 2.466 3.291(4) 147.86
C32 H32 Cl34 2_655 0.93 2.931 3.794(3) 154.93

loop_
_geom_torsion_atom_site_label_1
_geom_torsion_atom_site_label_2
_geom_torsion_atom_site_label_3
_geom_torsion_atom_site_label_4
_geom_torsion
C5 N4 C3 C2 -179.6(2)
C9 N4 C3 C2 2.5(3)
C5 N4 C3 C30 -2.0(4)
C9 N4 C3 C30 -179.9(2)
N4 C3 C2 O2 176.9(3)
C30 C3 C2 O2 -0.5(5)
N4 C3 C2 N1 -2.5(3)
C30 C3 C2 N1 -179.8(3)
O2 C2 N1 C9 -177.7(2)
C3 C2 N1 C9 1.8(3)
O2 C2 N1 C11 -2.0(4)
C3 C2 N1 C11 177.5(2)
C2 N1 C9 N4 -0.3(3)
C11 N1 C9 N4 -175.9(2)
C2 N1 C9 C8 -179.5(3)
C11 N1 C9 C8 4.9(5)
C5 N4 C9 N1 -179.5(2)
C3 N4 C9 N1 -1.4(3)
C5 N4 C9 C8 -0.2(4)
C3 N4 C9 C8 177.9(3)
N1 C9 C8 C7 179.3(3)
N4 C9 C8 C7 0.1(4)
C9 C8 C7 C6 -0.1(5)
C8 C7 C6 C5 0.1(5)
C7 C6 C5 N4 -0.2(4)
C9 N4 C5 C6 0.3(4)
C3 N4 C5 C6 -177.5(2)
N4 C3 C30 O30 -13.5(4)
C2 C3 C30 O30 163.5(3)
N4 C3 C30 C31 164.6(2)
C2 C3 C30 C31 -18.4(4)
O30 C30 C31 C32 136.1(3)
C3 C30 C31 C32 -42.1(4)
O30 C30 C31 C36 -38.7(4)
C3 C30 C31 C36 143.1(2)
C36 C31 C32 C33 0.7(4)
C30 C31 C32 C33 -174.1(2)
C31 C32 C33 C34 -0.5(4)
C32 C33 C34 C35 -0.9(4)
C32 C33 C34 Cl34 -179.66(19)
C33 C34 C35 C36 2.0(4)
Cl34 C34 C35 C36 -179.18(19)
C34 C35 C36 C31 -1.8(4)
C32 C31 C36 C35 0.5(4)
C30 C31 C36 C35 175.5(2)
